data_7223903
loop_
_publ_author_name
'Zhang, Guoqi'
'Tan, Jiawen'
'Phoenix, Tonya'
'Manke, David'
'Golen, James A.'
'Rheingold, Arnold L.'

_publ_section_title
;
 Amalgamating 4'-substituted 4,2':6',4''-terpyridine ligands with
 double-helical chains or ladder-like networks
;
_journal_name_full 'RSC Adv.'
_journal_paper_doi 10.1039/C5RA24044A
_journal_year 2016
_chemical_formula_sum 'C22 H13 Hg N6 S2'
_chemical_formula_weight 626.09
_chemical_name_common GZ-455
_chemical_name_systematic
; 
 ? 
;
_space_group_crystal_system monoclinic
_space_group_IT_number 11
_space_group_name_Hall '-P 2yb'
_space_group_name_H-M_alt 'P 1 21/m 1'
_symmetry_space_group_name_Hall '-P 2yb'
_symmetry_space_group_name_H-M 'P 1 21/m 1'
_atom_sites_solution_hydrogens geom
_audit_creation_method SHELXL-2013
_audit_update_record
;
2015-12-07 deposited with the CCDC.
2016-01-14 downloaded from the CCDC.
;
_cell_angle_alpha 90
_cell_angle_beta 108.694(10)
_cell_angle_gamma 90
_cell_formula_units_Z 4
_cell_length_a 7.3024(13)
_cell_length_b 26.158(5)
_cell_length_c 11.2559(19)
_cell_measurement_reflns_used 4137
_cell_measurement_temperature 100(2)
_cell_measurement_theta_max 25.68
_cell_measurement_theta_min 2.46
_cell_volume 2036.6(6)
_computing_cell_refinement 'Bruker SAINT'
_computing_data_collection 'Bruker APEX2'
_computing_data_reduction 'Bruker SAINT'
_computing_molecular_graphics 'Bruker SHELXTL'
_computing_publication_material 'Bruker SHELXTL'
_computing_structure_refinement 'SHELXL-2013 (Sheldrick, 2013)'
_computing_structure_solution 'SHELXS-97 (Sheldrick 2008)'
_diffrn_ambient_temperature 100(2)
_diffrn_measured_fraction_theta_full 0.995
_diffrn_measured_fraction_theta_max 0.992
_diffrn_measurement_device_type 'Bruker APEX-II CCD'
_diffrn_measurement_method '\f and \w scans'
_diffrn_radiation_type MoK\a
_diffrn_radiation_wavelength 0.71073
_diffrn_reflns_av_R_equivalents 0.0575
_diffrn_reflns_av_unetI/netI 0.0669
_diffrn_reflns_laue_measured_fraction_full 0.995
_diffrn_reflns_laue_measured_fraction_max 0.992
_diffrn_reflns_limit_h_max 8
_diffrn_reflns_limit_h_min -8
_diffrn_reflns_limit_k_max 31
_diffrn_reflns_limit_k_min -31
_diffrn_reflns_limit_l_max 13
_diffrn_reflns_limit_l_min -13
_diffrn_reflns_number 14381
_diffrn_reflns_point_group_measured_fraction_full 0.995
_diffrn_reflns_point_group_measured_fraction_max 0.992
_diffrn_reflns_theta_full 25.000
_diffrn_reflns_theta_max 25.767
_diffrn_reflns_theta_min 1.910
_exptl_absorpt_coefficient_mu 7.786
_exptl_absorpt_correction_T_max 0.573
_exptl_absorpt_correction_T_min 0.366
_exptl_absorpt_correction_type multi-scan
_exptl_absorpt_process_details SADABS
_exptl_crystal_colour colorless
_exptl_crystal_density_diffrn 2.042
_exptl_crystal_description block
_exptl_crystal_F_000 1196
_exptl_crystal_size_max 0.29
_exptl_crystal_size_mid 0.24
_exptl_crystal_size_min 0.20
_refine_diff_density_max 3.632
_refine_diff_density_min -1.698
_refine_diff_density_rms 0.197
_refine_ls_extinction_method none
_refine_ls_goodness_of_fit_ref 1.263
_refine_ls_hydrogen_treatment constr
_refine_ls_matrix_type full
_refine_ls_number_parameters 274
_refine_ls_number_reflns 3951
_refine_ls_number_restraints 0
_refine_ls_restrained_S_all 1.263
_refine_ls_R_factor_all 0.1000
_refine_ls_R_factor_gt 0.0743
_refine_ls_shift/su_max 0.000
_refine_ls_shift/su_mean 0.000
_refine_ls_structure_factor_coef Fsqd
_refine_ls_weighting_details 'w=1/[\s^2^(Fo^2^)+(0.0347P)^2^+27.0000P] where P=(Fo^2^+2Fc^2^)/3'
_refine_ls_weighting_scheme calc
_refine_ls_wR_factor_gt 0.1396
_refine_ls_wR_factor_ref 0.1470
_reflns_Friedel_coverage 0.000
_reflns_number_gt 3034
_reflns_number_total 3951
_reflns_threshold_expression 'I > 2\s(I)'
_cod_data_source_file c5ra24044a2.cif
_cod_data_source_block gzhang87
_cod_original_cell_volume 2036.7(6)
_cod_database_code 7223903
_shelx_space_group_comment
; 
The symmetry employed for this shelxl refinement is uniquely defined 
by the following loop, which should always be used as a source of 
symmetry information in preference to the above space-group names. 
They are only intended as comments. 
;
_shelxl_version_number 2013-3

loop_
_space_group_symop_operation_xyz
'x, y, z'
'-x, y+1/2, -z'
'-x, -y, -z'
'x, -y-1/2, z'

loop_
_atom_site_label
_atom_site_type_symbol
_atom_site_fract_x
_atom_site_fract_y
_atom_site_fract_z
_atom_site_U_iso_or_equiv
_atom_site_adp_type
_atom_site_occupancy
_atom_site_site_symmetry_order
_atom_site_calc_flag
_atom_site_refinement_flags_posn
_atom_site_refinement_flags_adp
_atom_site_refinement_flags_occupancy
_atom_site_disorder_assembly
_atom_site_disorder_group
Hg1 Hg 0.79413(8) 0.50708(2) 0.73268(5) 0.03711(19) Uani 1 1 d . . . . .
S1 S 1.1387(5) 0.48716(15) 0.8212(3) 0.0445(9) Uani 1 1 d . . . . .
S2 S 0.5186(5) 0.56385(14) 0.7153(3) 0.0373(8) Uani 1 1 d . . . . .
N1 N 1.1425(19) 0.4285(6) 1.0321(13) 0.057(4) Uani 1 1 d . . . . .
N2 N 0.3079(17) 0.5465(4) 0.4608(11) 0.036(3) Uani 1 1 d . . . . .
N3 N 0.8985(17) 0.5691(4) 0.5841(11) 0.037(3) Uani 1 1 d . . . . .
N4 N 0.6791(15) 0.4298(4) 0.8147(11) 0.034(3) Uani 1 1 d . . . . .
N5 N 0.917(2) 0.7500 0.4436(15) 0.030(4) Uani 1 2 d S T P . .
N6 N 0.6326(19) 0.2500 0.9564(13) 0.024(3) Uani 1 2 d S T P . .
N7 N 0.8729(17) 0.7047(5) -0.0071(12) 0.039(3) Uani 0.5 1 d . . P A 1
C25 C 0.8729(17) 0.7047(5) -0.0071(12) 0.039(3) Uani 0.5 1 d . . P A 2
H25 H 0.8768 0.6734 0.0365 0.047 Uiso 0.5 1 calc R U P A 2
N8 N 0.5758(18) 0.2955(5) 1.3799(12) 0.039(3) Uani 0.5 1 d . . P B 1
C26 C 0.5758(18) 0.2955(5) 1.3799(12) 0.039(3) Uani 0.5 1 d . . P B 2
H26 H 0.5883 0.3269 1.3408 0.047 Uiso 0.5 1 calc R U P B 2
C2 C 0.3968(19) 0.5534(5) 0.5636(13) 0.030(3) Uani 1 1 d . . . . .
C1 C 1.134(2) 0.4526(6) 0.9451(14) 0.040(3) Uani 1 1 d . . . . .
C3 C 0.873(3) 0.7500 -0.191(2) 0.062(8) Uani 1 2 d S T P A .
H3A H 0.8759 0.7500 -0.2753 0.075 Uiso 1 2 calc R U P . .
C4 C 0.871(2) 0.7054(7) -0.1281(15) 0.056(5) Uani 1 1 d . . . . .
H4A H 0.8681 0.6738 -0.1704 0.067 Uiso 1 1 calc R U . A 1
C5 C 0.869(3) 0.7500 0.0488(18) 0.037(2) Uani 1 2 d S T P . .
C6 C 0.878(3) 0.7500 0.1856(18) 0.037(2) Uani 1 2 d S T P A .
C7 C 0.8855(18) 0.7049(5) 0.2507(12) 0.031(3) Uani 1 1 d . . . . .
H7A H 0.8800 0.6730 0.2090 0.037 Uiso 1 1 calc R U . A .
C8 C 0.9011(16) 0.7058(5) 0.3778(12) 0.026(3) Uani 1 1 d . . . . .
C9 C 0.9027(18) 0.6585(5) 0.4479(12) 0.029(3) Uani 1 1 d . . . . .
C10 C 0.9867(18) 0.6567(5) 0.5773(13) 0.033(3) Uani 1 1 d . . . . .
H10A H 1.0469 0.6862 0.6223 0.040 Uiso 1 1 calc R U . . .
C11 C 0.982(2) 0.6117(6) 0.6397(13) 0.038(3) Uani 1 1 d . . . . .
H11A H 1.0413 0.6112 0.7281 0.046 Uiso 1 1 calc R U . . .
C12 C 0.819(2) 0.5711(5) 0.4602(14) 0.042(4) Uani 1 1 d . . . . .
H12A H 0.7594 0.5409 0.4181 0.050 Uiso 1 1 calc R U . . .
C13 C 0.817(2) 0.6137(5) 0.3895(13) 0.036(3) Uani 1 1 d . . . . .
H13A H 0.7572 0.6127 0.3011 0.044 Uiso 1 1 calc R U . . .
C14 C 0.6064(19) 0.4321(5) 0.9095(13) 0.034(3) Uani 1 1 d . . . . .
H14A H 0.5674 0.4644 0.9317 0.041 Uiso 1 1 calc R U . . .
C15 C 0.5858(19) 0.3894(5) 0.9766(12) 0.034(3) Uani 1 1 d . . . . .
H15A H 0.5376 0.3929 1.0452 0.041 Uiso 1 1 calc R U . . .
C16 C 0.6353(17) 0.3417(5) 0.9439(12) 0.026(3) Uani 1 1 d . . . . .
C17 C 0.7032(18) 0.3400(5) 0.8402(12) 0.030(3) Uani 1 1 d . . . . .
H17A H 0.7327 0.3081 0.8104 0.037 Uiso 1 1 calc R U . . .
C18 C 0.7263(18) 0.3839(5) 0.7832(11) 0.029(3) Uani 1 1 d . . . . .
H18A H 0.7794 0.3818 0.7165 0.035 Uiso 1 1 calc R U . . .
C19 C 0.6241(17) 0.2933(5) 1.0132(11) 0.026(3) Uani 1 1 d . . . . .
C20 C 0.6097(17) 0.2955(5) 1.1326(12) 0.030(3) Uani 1 1 d . . . . .
H20A H 0.6057 0.3275 1.1714 0.036 Uiso 1 1 calc R U . . .
C21 C 0.601(2) 0.2500 1.1953(16) 0.028(3) Uani 1 2 d S T P B .
C22 C 0.579(2) 0.2500 1.3220(16) 0.028(3) Uani 1 2 d S T P . .
C23 C 0.5529(17) 0.2948(6) 1.4994(12) 0.037(2) Uani 1 1 d . . . . .
C24 C 0.539(2) 0.2500 1.5520(18) 0.037(2) Uani 1 2 d S T P B .
H24A H 0.5186 0.2500 1.6312 0.045 Uiso 1 2 calc R U P . .

loop_
_atom_site_aniso_label
_atom_site_aniso_U_11
_atom_site_aniso_U_22
_atom_site_aniso_U_33
_atom_site_aniso_U_23
_atom_site_aniso_U_13
_atom_site_aniso_U_12
Hg1 0.0417(3) 0.0320(3) 0.0353(3) 0.0011(3) 0.0090(2) 0.0031(3)
S1 0.0370(19) 0.054(2) 0.043(2) -0.0032(18) 0.0138(17) 0.0023(17)
S2 0.041(2) 0.043(2) 0.0262(18) -0.0013(15) 0.0085(16) 0.0098(16)
N1 0.044(8) 0.072(10) 0.043(8) 0.010(8) -0.004(7) 0.014(7)
N2 0.038(7) 0.041(7) 0.027(6) 0.001(5) 0.007(6) 0.001(5)
N3 0.048(7) 0.028(6) 0.037(7) 0.000(5) 0.016(6) -0.001(5)
N4 0.033(6) 0.028(6) 0.038(7) 0.003(5) 0.008(5) 0.006(5)
N5 0.020(8) 0.037(9) 0.036(9) 0.000 0.014(7) 0.000
N6 0.018(7) 0.028(8) 0.021(8) 0.000 0.001(6) 0.000
N7 0.020(6) 0.055(9) 0.035(8) -0.005(6) -0.001(6) 0.002(6)
C25 0.020(6) 0.055(9) 0.035(8) -0.005(6) -0.001(6) 0.002(6)
N8 0.039(8) 0.048(8) 0.031(7) 0.001(6) 0.013(6) -0.001(6)
C26 0.039(8) 0.048(8) 0.031(7) 0.001(6) 0.013(6) -0.001(6)
C2 0.031(7) 0.027(7) 0.037(8) 0.005(6) 0.017(7) 0.004(5)
C1 0.029(8) 0.048(9) 0.036(9) -0.008(7) 0.001(7) 0.009(6)
C3 0.025(12) 0.14(3) 0.019(12) 0.000 0.004(10) 0.000
C4 0.029(8) 0.091(14) 0.046(10) -0.034(9) 0.011(7) 0.009(8)
C5 0.016(4) 0.066(6) 0.023(5) 0.000 -0.005(4) 0.000
C6 0.016(4) 0.066(6) 0.023(5) 0.000 -0.005(4) 0.000
C7 0.032(7) 0.035(8) 0.031(7) -0.004(6) 0.017(6) -0.004(6)
C8 0.012(6) 0.034(7) 0.033(7) -0.005(6) 0.008(5) 0.002(5)
C9 0.024(7) 0.031(7) 0.037(8) 0.000(6) 0.016(6) 0.004(5)
C10 0.026(7) 0.032(8) 0.041(8) -0.006(6) 0.010(6) -0.005(5)
C11 0.037(8) 0.052(10) 0.027(7) 0.004(7) 0.012(6) 0.002(7)
C12 0.065(10) 0.027(8) 0.042(9) -0.011(7) 0.028(8) -0.013(7)
C13 0.055(9) 0.022(7) 0.034(8) 0.003(6) 0.018(7) 0.003(6)
C14 0.034(7) 0.030(8) 0.036(8) 0.001(6) 0.007(6) 0.007(6)
C15 0.034(8) 0.042(8) 0.030(7) -0.014(6) 0.014(6) 0.001(6)
C16 0.021(6) 0.032(7) 0.029(7) 0.003(6) 0.011(6) 0.003(5)
C17 0.027(7) 0.033(8) 0.024(7) -0.006(6) -0.001(6) 0.002(5)
C18 0.032(7) 0.035(7) 0.016(6) 0.004(6) 0.004(6) 0.003(6)
C19 0.025(7) 0.029(7) 0.027(7) -0.001(5) 0.012(6) -0.001(5)
C20 0.025(7) 0.033(7) 0.036(8) -0.004(6) 0.016(6) 0.004(5)
C21 0.024(7) 0.040(8) 0.017(6) 0.000 0.002(5) 0.000
C22 0.024(7) 0.040(8) 0.017(6) 0.000 0.002(5) 0.000
C23 0.016(4) 0.066(6) 0.023(5) 0.000 -0.005(4) 0.000
C24 0.016(4) 0.066(6) 0.023(5) 0.000 -0.005(4) 0.000

loop_
_atom_type_symbol
_atom_type_description
_atom_type_scat_dispersion_real
_atom_type_scat_dispersion_imag
_atom_type_scat_source
C C 0.0033 0.0016 'International Tables Vol C Tables 4.2.6.8 and 6.1.1.4'
H H 0.0000 0.0000 'International Tables Vol C Tables 4.2.6.8 and 6.1.1.4'
N N 0.0061 0.0033 'International Tables Vol C Tables 4.2.6.8 and 6.1.1.4'
S S 0.1246 0.1234 'International Tables Vol C Tables 4.2.6.8 and 6.1.1.4'
Hg Hg -2.3894 9.2266 'International Tables Vol C Tables 4.2.6.8 and 6.1.1.4'

loop_
_geom_angle_atom_site_label_1
_geom_angle_atom_site_label_2
_geom_angle_atom_site_label_3
_geom_angle
_geom_angle_site_symmetry_1
_geom_angle_site_symmetry_3
S1 Hg1 S2 150.44(13) . .
S1 Hg1 N4 95.8(3) . .
S2 Hg1 N4 99.0(3) . .
S1 Hg1 N2 102.5(3) . 3_666
S2 Hg1 N2 105.2(3) . 3_666
N4 Hg1 N2 79.9(4) . 3_666
S1 Hg1 N3 85.4(3) . .
S2 Hg1 N3 88.5(3) . .
N4 Hg1 N3 161.5(4) . .
N2 Hg1 N3 81.8(4) 3_666 .
C1 S1 Hg1 99.2(5) . .
C2 S2 Hg1 97.9(4) . .
C2 N2 Hg1 152.3(10) . 3_666
C11 N3 C12 116.3(12) . .
C11 N3 Hg1 113.8(9) . .
C12 N3 Hg1 125.2(9) . .
C18 N4 C14 117.1(11) . .
C18 N4 Hg1 119.4(8) . .
C14 N4 Hg1 122.0(8) . .
C8 N5 C8 116.7(16) . 4_575
C19 N6 C19 119.4(15) . 4_565
C5 N7 C4 117.5(15) . .
C22 N8 C23 118.2(13) . .
N2 C2 S2 177.7(12) . .
N1 C1 S1 175.8(14) . .
C4 C3 C4 117(2) 4_575 .
N7 C4 C3 122.4(16) . .
N7 C5 N7 123.4(19) . 4_575
N7 C5 C6 118.2(9) . .
C25 C5 C6 118.2(9) 4_575 .
N7 C5 C6 118.2(9) 4_575 .
C7 C6 C7 117.4(17) 4_575 .
C7 C6 C5 121.3(9) 4_575 .
C7 C6 C5 121.3(9) . .
C6 C7 C8 120.2(13) . .
N5 C8 C7 122.6(12) . .
N5 C8 C9 116.2(11) . .
C7 C8 C9 121.2(11) . .
C10 C9 C13 116.7(12) . .
C10 C9 C8 121.1(12) . .
C13 C9 C8 122.2(12) . .
C11 C10 C9 119.2(12) . .
N3 C11 C10 124.2(13) . .
N3 C12 C13 124.2(13) . .
C12 C13 C9 119.5(13) . .
N4 C14 C15 122.7(12) . .
C14 C15 C16 120.0(12) . .
C15 C16 C17 116.2(11) . .
C15 C16 C19 124.1(11) . .
C17 C16 C19 119.7(11) . .
C18 C17 C16 119.8(12) . .
N4 C18 C17 124.0(12) . .
N6 C19 C20 122.7(12) . .
N6 C19 C16 117.1(11) . .
C20 C19 C16 120.2(11) . .
C19 C20 C21 119.1(12) . .
C20 C21 C20 117.0(16) . 4_565
C20 C21 C22 121.5(8) . .
C20 C21 C22 121.5(8) 4_565 .
N8 C22 N8 121.9(16) . 4_565
N8 C22 C21 119.0(8) . .
C26 C22 C21 119.0(8) 4_565 .
N8 C22 C21 119.0(8) 4_565 .
C24 C23 N8 119.1(15) . .
C23 C24 C23 123(2) . 4_565

loop_
_geom_bond_atom_site_label_1
_geom_bond_atom_site_label_2
_geom_bond_distance
_geom_bond_site_symmetry_2
Hg1 S1 2.447(4) .
Hg1 S2 2.457(3) .
Hg1 N4 2.478(11) .
Hg1 N2 2.493(12) 3_666
Hg1 N3 2.612(11) .
S1 C1 1.673(17) .
S2 C2 1.675(15) .
N1 C1 1.148(19) .
N2 C2 1.146(16) .
N2 Hg1 2.494(12) 3_666
N3 C11 1.326(18) .
N3 C12 1.329(18) .
N4 C18 1.329(16) .
N4 C14 1.337(16) .
N5 C8 1.357(14) .
N5 C8 1.357(14) 4_575
N6 C19 1.311(14) .
N6 C19 1.311(14) 4_565
N7 C5 1.346(16) .
N7 C4 1.36(2) .
N8 C22 1.362(15) .
N8 C23 1.407(18) .
C3 C4 1.37(2) 4_575
C3 C4 1.37(2) .
C5 C25 1.347(16) 4_575
C5 N7 1.347(16) 4_575
C5 C6 1.52(3) .
C6 C7 1.382(16) 4_575
C6 C7 1.382(16) .
C7 C8 1.398(17) .
C8 C9 1.467(18) .
C9 C10 1.388(18) .
C9 C13 1.391(18) .
C10 C11 1.377(19) .
C12 C13 1.367(18) .
C14 C15 1.382(19) .
C15 C16 1.382(17) .
C16 C17 1.407(17) .
C16 C19 1.503(17) .
C17 C18 1.353(17) .
C19 C20 1.383(17) .
C20 C21 1.394(16) .
C21 C20 1.394(16) 4_565
C21 C22 1.48(2) .
C22 C26 1.362(15) 4_565
C22 N8 1.362(15) 4_565
C23 C24 1.331(17) .
C24 C23 1.331(17) 4_565
